data_7707111
loop_
_publ_author_name
'Sumida, Akifumi'
'Imoto, Hiroaki'
'Naka, Kensuke'

_publ_section_title
;
 Turn-on type sensing of methanol vapor by a luminescent platinum(II)
 dichloride complex with 21-dibenzoarsacrown-7.
;
_journal_issue 19
_journal_name_full 'Dalton transactions (Cambridge, England : 2003)'
_journal_page_first 6682
_journal_page_last 6687
_journal_paper_doi 10.1039/d1dt01133b
_journal_volume 50
_journal_year 2021
_chemical_formula_moiety 'C56 H66 As2 Cl2 O12 Pt'
_chemical_formula_sum 'C56 H66 As2 Cl2 O12 Pt'
_chemical_formula_weight 1346.91
_space_group_crystal_system orthorhombic
_space_group_IT_number 61
_space_group_name_Hall '-P 2ac 2ab'
_space_group_name_H-M_alt 'P b c a'
_atom_sites_solution_hydrogens geom
_atom_sites_solution_primary dual
_audit_creation_date 2021-01-17
_audit_creation_method
;
Olex2 1.3
(compiled 2020.11.12 svn.r5f609507 for OlexSys, GUI svn.r6226)
;
_audit_update_record
;
2021-02-15 deposited with the CCDC.	2021-04-13 downloaded from the CCDC.
;
_cell_angle_alpha 90
_cell_angle_beta 90
_cell_angle_gamma 90
_cell_formula_units_Z 4
_cell_length_a 15.4501(4)
_cell_length_b 15.5883(6)
_cell_length_c 22.6136(6)
_cell_measurement_reflns_used 6517
_cell_measurement_temperature 93.15
_cell_measurement_theta_max 30.7570
_cell_measurement_theta_min 2.7610
_cell_volume 5446.3(3)
_computing_molecular_graphics 'Olex2 1.3 (Dolomanov et al., 2009)'
_computing_publication_material 'Olex2 1.3 (Dolomanov et al., 2009)'
_computing_structure_refinement 'SHELXL 2018/3 (Sheldrick, 2015)'
_computing_structure_solution 'SHELXT 2018/2 (Sheldrick, 2018)'
_diffrn_ambient_temperature 93.15
_diffrn_detector 'CCD area detector'
_diffrn_detector_area_resol_mean 6.83
_diffrn_detector_type 'Rigaku Mercury area detector'
_diffrn_measured_fraction_theta_full 0.999
_diffrn_measured_fraction_theta_max 0.999
_diffrn_measurement_device 'fixed-chi diffractometer'
_diffrn_measurement_device_type 'Rigaku XtaLAB mini'
_diffrn_measurement_method '\w scans'
_diffrn_radiation_monochromator 'curved graphite'
_diffrn_radiation_probe x-ray
_diffrn_radiation_type MoK\a
_diffrn_radiation_wavelength 0.71073
_diffrn_reflns_av_R_equivalents 0.0213
_diffrn_reflns_av_unetI/netI 0.0217
_diffrn_reflns_Laue_measured_fraction_full 0.999
_diffrn_reflns_Laue_measured_fraction_max 0.999
_diffrn_reflns_limit_h_max 19
_diffrn_reflns_limit_h_min -19
_diffrn_reflns_limit_k_max 19
_diffrn_reflns_limit_k_min -14
_diffrn_reflns_limit_l_max 16
_diffrn_reflns_limit_l_min -28
_diffrn_reflns_number 16913
_diffrn_reflns_point_group_measured_fraction_full 0.999
_diffrn_reflns_point_group_measured_fraction_max 0.999
_diffrn_reflns_theta_full 25.242
_diffrn_reflns_theta_max 26.371
_diffrn_reflns_theta_min 2.587
_diffrn_source 'Sealed X-ray tube'
_diffrn_source_type 'Sealed X-ray tube'
_exptl_absorpt_coefficient_mu 3.942
_exptl_absorpt_correction_T_max 0.545
_exptl_absorpt_correction_T_min 0.376
_exptl_absorpt_correction_type analytical
_exptl_absorpt_process_details
;
CrysAlisPro 1.171.41.80a (Rigaku Oxford Diffraction, 2020)
Analytical numeric absorption correction using a multifaceted crystal
model based on expressions derived by R.C. Clark & J.S. Reid.
(Clark, R. C. & Reid, J. S. (1995). Acta Cryst. A51, 887-897)
Empirical absorption correction using spherical harmonics,
implemented in SCALE3 ABSPACK scaling algorithm.
;
_exptl_crystal_colour colourless
_exptl_crystal_colour_primary colourless
_exptl_crystal_density_diffrn 1.643
_exptl_crystal_description block
_exptl_crystal_F_000 2704
_exptl_crystal_size_max 0.36
_exptl_crystal_size_mid 0.23
_exptl_crystal_size_min 0.18
_refine_diff_density_max 1.186
_refine_diff_density_min -0.531
_refine_diff_density_rms 0.101
_refine_ls_extinction_method none
_refine_ls_goodness_of_fit_ref 1.071
_refine_ls_hydrogen_treatment constr
_refine_ls_matrix_type full
_refine_ls_number_parameters 368
_refine_ls_number_reflns 5573
_refine_ls_number_restraints 75
_refine_ls_restrained_S_all 1.083
_refine_ls_R_factor_all 0.0584
_refine_ls_R_factor_gt 0.0392
_refine_ls_shift/su_max 0.001
_refine_ls_shift/su_mean 0.000
_refine_ls_structure_factor_coef Fsqd
_refine_ls_weighting_details 'w=1/[\s^2^(Fo^2^)+(0.0395P)^2^+20.8468P] where P=(Fo^2^+2Fc^2^)/3'
_refine_ls_weighting_scheme calc
_refine_ls_wR_factor_gt 0.0920
_refine_ls_wR_factor_ref 0.1040
_reflns_Friedel_coverage 0.000
_reflns_number_gt 4174
_reflns_number_total 5573
_reflns_threshold_expression 'I > 2\s(I)'
_cod_data_source_file d1dt01133b2.cif
_cod_data_source_block '[PtCl2(1)2]'
_cod_depositor_comments 'Adding full bibliography for 7707107--7707111.cif.'
_cod_database_code 7707111
_shelx_shelxl_version_number 2018/3
_shelx_space_group_comment
;
The symmetry employed for this shelxl refinement is uniquely defined
by the following loop, which should always be used as a source of
symmetry information in preference to the above space-group names.
They are only intended as comments.
;
_shelx_estimated_absorpt_t_max 0.537
_shelx_estimated_absorpt_t_min 0.331
_olex2_refinement_description
;
1. Fixed Uiso
 At 1.2 times of:
  All C(H) groups, All C(H,H) groups, All C(H,H,H,H) groups
2. Restrained distances
 O5-C14A
 1.43 with sigma of 0.02
 C12A-C11
 1.5 with sigma of 0.02
 O5_$1-C14B_$1
 1.43 with sigma of 0.02
 C12B_$1-C11_$1
 1.52 with sigma of 0.02
 C14B_$1-C13B_$1
 1.52 with sigma of 0.02
 C14A-C13A
 1.52 with sigma of 0.02
3. Uiso/Uaniso restraints and constraints
C14B \\sim C14A: within 2A with sigma of 0.04 and sigma for terminal atoms of
0.08 within 2A
4. Rigid body (RIGU) restrains
 O5, C14A, C13A, O4A, C12A, C11
 with sigma for 1-2 distances of 0.004 and sigma for 1-3 distances of 0.004
 O5, C14B, C13B, O4B, C12B, C11
 with sigma for 1-2 distances of 0.004 and sigma for 1-3 distances of 0.004
 C14A, C13B, O5, O4B
 with sigma for 1-2 distances of 0.004 and sigma for 1-3 distances of 0.004
 C9, O2, C10
 with sigma for 1-2 distances of 0.004 and sigma for 1-3 distances of 0.004
5. Others
 Sof(H11C)=Sof(H11D)=Sof(C14A)=Sof(H14A)=Sof(H14B)=Sof(C13A)=Sof(H13C)=
 Sof(H13D)=Sof(O4A)=Sof(C12A)=Sof(H12C)=Sof(H12D)=1-FVAR(1)
 Sof(O4B)=Sof(H11A)=Sof(H11B)=Sof(C12B)=Sof(H12A)=Sof(H12B)=Sof(C13B)=
 Sof(H13A)=Sof(H13B)=Sof(C14B)=Sof(H14C)=Sof(H14D)=FVAR(1)
6.a Secondary CH2 refined with riding coordinates:
 C7(H7A,H7B), C16(H16A,H16B), C8(H8A,H8B), C15(H15A,H15B), C11(H11A,H11B),
 C11(H11C,H11D), C9(H9A,H9B), C10(H10A,H10B), C12B(H12A,H12B), C13B(H13A,H13B),
 C14A(H14A,H14B), C14B(H14C,H14D), C13A(H13C,H13D), C12A(H12C,H12D)
6.b Aromatic/amide H refined with riding coordinates:
 C21(H21), C5(H5), C18(H18), C2(H2), C20(H20), C28(H28), C24(H24), C19(H19),
 C4(H4), C25(H25), C3(H3), C26(H26), C27(H27)
;
_olex2_submission_special_instructions 'No special instructions were received'

loop_
_space_group_symop_operation_xyz
'x, y, z'
'-x+1/2, -y, z+1/2'
'-x, y+1/2, -z+1/2'
'x+1/2, -y+1/2, -z'
'-x, -y, -z'
'x-1/2, y, -z-1/2'
'x, -y-1/2, z-1/2'
'-x-1/2, y-1/2, z'

loop_
_atom_site_label
_atom_site_type_symbol
_atom_site_fract_x
_atom_site_fract_y
_atom_site_fract_z
_atom_site_U_iso_or_equiv
_atom_site_adp_type
_atom_site_occupancy
_atom_site_site_symmetry_order
_atom_site_calc_flag
_atom_site_refinement_flags_posn
_atom_site_refinement_flags_adp
_atom_site_refinement_flags_occupancy
_atom_site_disorder_assembly
_atom_site_disorder_group
Pt1 Pt 0.500000 0.500000 0.500000 0.03540(10) Uani 1 2 d S . P . .
As1 As 0.37277(3) 0.58122(3) 0.47602(2) 0.03651(13) Uani 1 1 d . . . . .
Cl1 Cl 0.57884(8) 0.55374(9) 0.42182(6) 0.0446(3) Uani 1 1 d . . . . .
O1 O 0.2246(3) 0.7078(3) 0.4881(2) 0.0638(13) Uani 1 1 d . . . . .
C22 C 0.2700(3) 0.5106(3) 0.4736(3) 0.0406(12) Uani 1 1 d . . . . .
O6 O 0.3373(3) 0.4437(3) 0.39392(19) 0.0620(11) Uani 1 1 d . . . . .
C23 C 0.3750(4) 0.6475(4) 0.4039(3) 0.0469(13) Uani 1 1 d . . . . .
C21 C 0.2063(4) 0.5139(4) 0.5154(3) 0.0513(15) Uani 1 1 d . . . . .
H21 H 0.211125 0.553020 0.547384 0.062 Uiso 1 1 calc R U . . .
C6 C 0.2777(4) 0.7201(4) 0.5348(3) 0.0576(17) Uani 1 1 d . . . . .
C17 C 0.2665(4) 0.4476(4) 0.4299(3) 0.0526(15) Uani 1 1 d . . . . .
C1 C 0.3483(4) 0.6651(4) 0.5372(3) 0.0473(14) Uani 1 1 d . . . . .
C5 C 0.2660(5) 0.7813(4) 0.5811(4) 0.071(2) Uani 1 1 d . . . . .
H5 H 0.217964 0.819281 0.580751 0.086 Uiso 1 1 calc R U . . .
C18 C 0.1949(5) 0.3925(4) 0.4271(4) 0.072(2) Uani 1 1 d . . . . .
H18 H 0.191747 0.349274 0.397572 0.086 Uiso 1 1 calc R U . . .
C2 C 0.4060(4) 0.6727(4) 0.5842(3) 0.0576(16) Uani 1 1 d . . . . .
H2 H 0.455192 0.636136 0.585621 0.069 Uiso 1 1 calc R U . . .
C20 C 0.1347(4) 0.4607(5) 0.5116(4) 0.068(2) Uani 1 1 d . . . . .
H20 H 0.089465 0.465448 0.539850 0.081 Uiso 1 1 calc R U . . .
C28 C 0.3135(6) 0.6378(5) 0.3604(3) 0.084(3) Uani 1 1 d . . . . .
H28 H 0.267167 0.598492 0.365749 0.101 Uiso 1 1 calc R U . . .
O3 O 0.1295(6) 0.5655(5) 0.2861(3) 0.139(3) Uani 1 1 d . . . . .
C24 C 0.4388(5) 0.7060(4) 0.3957(4) 0.072(2) Uani 1 1 d . . . . .
H24 H 0.481109 0.714181 0.425667 0.086 Uiso 1 1 calc R U . . .
C19 C 0.1292(5) 0.4020(5) 0.4677(4) 0.083(2) Uani 1 1 d . . . . .
H19 H 0.079215 0.366739 0.464808 0.099 Uiso 1 1 calc R U . . .
C4 C 0.3250(6) 0.7839(5) 0.6255(4) 0.081(2) Uani 1 1 d . . . . .
H4 H 0.317026 0.825257 0.655872 0.097 Uiso 1 1 calc R U . . .
C7 C 0.1380(5) 0.7460(6) 0.4898(4) 0.089(3) Uani 1 1 d . . . . .
H7A H 0.139055 0.803233 0.470834 0.107 Uiso 1 1 calc R U . . .
H7B H 0.119241 0.753279 0.531398 0.107 Uiso 1 1 calc R U . . .
O5 O 0.4213(6) 0.3675(7) 0.2550(3) 0.160(4) Uani 1 1 d D . . . .
O2 O 0.0961(4) 0.6852(6) 0.3991(3) 0.122(3) Uani 1 1 d . . . . .
O4B O 0.2418(14) 0.4616(16) 0.2185(9) 0.130(6) Uani 0.545(17) 1 d . . P A 1
C25 C 0.4431(6) 0.7539(5) 0.3443(5) 0.093(3) Uani 1 1 d . . . . .
H25 H 0.487712 0.795249 0.339768 0.112 Uiso 1 1 calc R U . . .
C3 C 0.3936(6) 0.7319(5) 0.6290(3) 0.078(2) Uani 1 1 d . . . . .
H3 H 0.432728 0.735517 0.661325 0.094 Uiso 1 1 calc R U . . .
C16 C 0.3314(6) 0.3941(6) 0.3401(3) 0.089(3) Uani 1 1 d . . . . .
H16A H 0.276799 0.406739 0.318857 0.106 Uiso 1 1 calc R U . . .
H16B H 0.334089 0.331908 0.348625 0.106 Uiso 1 1 calc R U . . .
C26 C 0.3868(9) 0.7431(5) 0.3021(4) 0.109(4) Uani 1 1 d . . . . .
H26 H 0.392101 0.774893 0.266427 0.131 Uiso 1 1 calc R U . . .
C27 C 0.3194(9) 0.6854(5) 0.3088(4) 0.122(4) Uani 1 1 d . . . . .
H27 H 0.277561 0.678587 0.278396 0.146 Uiso 1 1 calc R U . . .
C8 C 0.0774(6) 0.6895(6) 0.4584(4) 0.088(3) Uani 1 1 d . . . . .
H8A H 0.080279 0.631261 0.475717 0.105 Uiso 1 1 calc R U . . .
H8B H 0.017690 0.711287 0.463727 0.105 Uiso 1 1 calc R U . . .
C15 C 0.4079(7) 0.4222(8) 0.3049(4) 0.117(4) Uani 1 1 d . . . . .
H15A H 0.398898 0.481861 0.291147 0.141 Uiso 1 1 calc R U . . .
H15B H 0.460079 0.421382 0.330305 0.141 Uiso 1 1 calc R U . . .
C11 C 0.1388(9) 0.5638(8) 0.2256(4) 0.138(5) Uani 1 1 d D . . . .
H11A H 0.183023 0.605581 0.212458 0.166 Uiso 0.545(17) 1 calc R U P A 1
H11B H 0.083297 0.576943 0.205705 0.166 Uiso 0.545(17) 1 calc R U P A 1
H11C H 0.152632 0.622642 0.212200 0.166 Uiso 0.455(17) 1 calc R U P A 2
H11D H 0.082144 0.548213 0.208182 0.166 Uiso 0.455(17) 1 calc R U P A 2
C9 C 0.0679(12) 0.6256(11) 0.3672(6) 0.208(8) Uani 1 1 d . . . . .
H9A H 0.006199 0.618486 0.377973 0.249 Uiso 1 1 calc R U . . .
H9B H 0.097780 0.572892 0.380634 0.249 Uiso 1 1 calc R U . . .
C10 C 0.0710(12) 0.6242(9) 0.3058(6) 0.201(9) Uani 1 1 d . . . . .
H10A H 0.013012 0.609948 0.290012 0.241 Uiso 1 1 calc R U . . .
H10B H 0.087127 0.681811 0.290997 0.241 Uiso 1 1 calc R U . . .
C12B C 0.1657(16) 0.4780(10) 0.2132(11) 0.118(7) Uani 0.545(17) 1 d . . P A 1
H12A H 0.132907 0.439034 0.239518 0.141 Uiso 0.545(17) 1 calc R U P A 1
H12B H 0.148502 0.464373 0.172072 0.141 Uiso 0.545(17) 1 calc R U P A 1
C13B C 0.300(2) 0.410(3) 0.189(2) 0.194(14) Uani 0.545(17) 1 d . . P A 1
H13A H 0.291877 0.418815 0.145574 0.233 Uiso 0.545(17) 1 calc R U P A 1
H13B H 0.285849 0.349230 0.197309 0.233 Uiso 0.545(17) 1 calc R U P A 1
C14A C 0.3491(15) 0.3424(17) 0.2158(10) 0.143(9) Uani 0.455(17) 1 d D U P A 2
H14A H 0.295885 0.328265 0.238161 0.171 Uiso 0.455(17) 1 calc R U P A 2
H14B H 0.364669 0.293954 0.189513 0.171 Uiso 0.455(17) 1 calc R U P A 2
C14B C 0.395(2) 0.4266(19) 0.2044(11) 0.207(11) Uani 0.545(17) 1 d . U P A 1
H14C H 0.432507 0.415440 0.169569 0.248 Uiso 0.545(17) 1 calc R U P A 1
H14D H 0.403231 0.487177 0.216386 0.248 Uiso 0.545(17) 1 calc R U P A 1
C13A C 0.341(3) 0.428(2) 0.182(2) 0.172(15) Uani 0.455(17) 1 d D . P A 2
H13C H 0.399593 0.451482 0.174510 0.207 Uiso 0.455(17) 1 calc R U P A 2
H13D H 0.314203 0.416721 0.142588 0.207 Uiso 0.455(17) 1 calc R U P A 2
O4A O 0.2901(13) 0.4922(9) 0.2119(6) 0.081(4) Uani 0.455(17) 1 d . . P A 2
C12A C 0.2087(17) 0.5017(16) 0.1994(12) 0.099(7) Uani 0.455(17) 1 d D . P A 2
H12C H 0.183586 0.443716 0.204326 0.118 Uiso 0.455(17) 1 calc R U P A 2
H12D H 0.207737 0.513138 0.156314 0.118 Uiso 0.455(17) 1 calc R U P A 2

loop_
_atom_site_aniso_label
_atom_site_aniso_U_11
_atom_site_aniso_U_22
_atom_site_aniso_U_33
_atom_site_aniso_U_23
_atom_site_aniso_U_13
_atom_site_aniso_U_12
Pt1 0.02541(14) 0.04805(17) 0.03273(15) -0.00106(13) 0.00360(11) 0.00127(12)
As1 0.0283(2) 0.0422(3) 0.0391(3) 0.0006(2) 0.0031(2) -0.0002(2)
Cl1 0.0336(6) 0.0560(8) 0.0440(7) 0.0065(6) 0.0103(6) 0.0034(6)
O1 0.050(3) 0.053(3) 0.089(4) 0.020(2) 0.020(2) 0.015(2)
C22 0.028(2) 0.043(3) 0.051(3) 0.008(3) -0.003(2) -0.003(2)
O6 0.068(3) 0.069(3) 0.049(2) -0.008(2) -0.003(2) -0.005(2)
C23 0.053(3) 0.042(3) 0.045(3) 0.005(2) 0.008(3) 0.001(3)
C21 0.039(3) 0.049(3) 0.067(4) 0.017(3) 0.007(3) 0.003(3)
C6 0.057(4) 0.044(3) 0.072(5) 0.010(3) 0.022(3) 0.001(3)
C17 0.048(3) 0.057(4) 0.053(4) 0.012(3) -0.010(3) -0.002(3)
C1 0.050(3) 0.043(3) 0.049(4) -0.005(3) 0.021(3) -0.002(3)
C5 0.076(5) 0.042(3) 0.096(6) -0.001(4) 0.043(5) 0.003(3)
C18 0.071(5) 0.054(4) 0.090(6) 0.008(4) -0.031(4) -0.014(3)
C2 0.068(4) 0.060(4) 0.045(3) -0.008(3) 0.013(3) -0.012(3)
C20 0.042(3) 0.058(4) 0.104(6) 0.024(4) 0.016(4) 0.000(3)
C28 0.133(7) 0.062(4) 0.057(4) 0.009(4) -0.022(5) -0.026(5)
O3 0.211(9) 0.094(5) 0.111(6) -0.014(4) -0.055(6) 0.027(5)
C24 0.059(4) 0.054(4) 0.102(6) 0.020(4) 0.013(4) -0.003(3)
C19 0.048(4) 0.079(5) 0.121(7) 0.021(5) -0.002(5) -0.017(4)
C4 0.096(6) 0.079(5) 0.068(5) -0.020(4) 0.029(5) -0.014(5)
C7 0.073(5) 0.085(6) 0.110(7) 0.034(5) 0.027(5) 0.031(5)
O5 0.168(7) 0.258(10) 0.054(4) -0.048(5) -0.014(4) 0.082(7)
O2 0.075(4) 0.197(8) 0.092(5) -0.006(5) -0.019(4) 0.037(5)
O4B 0.137(13) 0.136(15) 0.115(13) -0.008(12) -0.048(11) -0.007(10)
C25 0.098(7) 0.060(5) 0.122(8) 0.032(6) 0.051(6) -0.001(5)
C3 0.092(6) 0.083(5) 0.059(4) -0.017(4) 0.021(4) -0.021(5)
C16 0.118(7) 0.091(6) 0.057(5) -0.025(4) -0.025(5) 0.009(5)
C26 0.213(13) 0.053(5) 0.060(5) 0.012(4) 0.046(7) 0.019(7)
C27 0.258(14) 0.058(5) 0.050(5) 0.008(4) -0.018(7) -0.019(7)
C8 0.082(6) 0.102(7) 0.079(6) 0.020(5) -0.004(5) 0.017(5)
C15 0.136(9) 0.165(10) 0.051(5) -0.021(6) 0.015(5) 0.035(8)
C11 0.205(12) 0.159(9) 0.051(5) 0.012(6) -0.025(7) 0.054(9)
C9 0.280(19) 0.227(16) 0.117(8) -0.074(11) -0.083(12) 0.135(13)
C10 0.34(2) 0.139(11) 0.119(8) -0.033(9) -0.032(12) 0.133(15)
C12B 0.155(14) 0.067(8) 0.131(17) 0.057(9) -0.086(13) -0.023(9)
C13B 0.32(2) 0.19(3) 0.074(18) -0.037(18) -0.078(18) 0.12(2)
C14A 0.203(19) 0.151(16) 0.073(13) -0.061(12) -0.037(13) 0.080(15)
C14B 0.266(19) 0.23(3) 0.121(18) -0.019(15) 0.026(17) 0.13(2)
C13A 0.27(3) 0.19(2) 0.057(16) -0.042(15) -0.048(18) 0.12(2)
O4A 0.131(11) 0.064(7) 0.048(7) -0.010(5) -0.024(7) -0.023(7)
C12A 0.129(13) 0.093(16) 0.074(14) 0.030(12) -0.029(11) -0.013(11)

loop_
_atom_type_symbol
_atom_type_description
_atom_type_scat_dispersion_real
_atom_type_scat_dispersion_imag
_atom_type_scat_source
C C 0.0033 0.0016 'International Tables Vol C Tables 4.2.6.8 and 6.1.1.4'
H H 0.0000 0.0000 'International Tables Vol C Tables 4.2.6.8 and 6.1.1.4'
As As 0.0499 2.0058 'International Tables Vol C Tables 4.2.6.8 and 6.1.1.4'
Cl Cl 0.1484 0.1585 'International Tables Vol C Tables 4.2.6.8 and 6.1.1.4'
O O 0.0106 0.0060 'International Tables Vol C Tables 4.2.6.8 and 6.1.1.4'
Pt Pt -1.7033 8.3905 'International Tables Vol C Tables 4.2.6.8 and 6.1.1.4'

loop_
_geom_angle_atom_site_label_1
_geom_angle_atom_site_label_2
_geom_angle_atom_site_label_3
_geom_angle
_geom_angle_site_symmetry_1
_geom_angle_site_symmetry_3
_geom_angle_publ_flag
As1 Pt1 As1 180.0 5_666 . ?
Cl1 Pt1 As1 93.89(4) . . ?
Cl1 Pt1 As1 93.89(4) 5_666 5_666 ?
Cl1 Pt1 As1 86.11(4) . 5_666 ?
Cl1 Pt1 As1 86.11(4) 5_666 . ?
Cl1 Pt1 Cl1 180.0 5_666 . ?
C22 As1 Pt1 112.27(15) . . ?
C22 As1 C1 104.1(2) . . ?
C23 As1 Pt1 117.28(18) . . ?
C23 As1 C22 107.2(3) . . ?
C23 As1 C1 104.2(2) . . ?
C1 As1 Pt1 110.72(19) . . ?
C6 O1 C7 118.4(6) . . ?
C21 C22 As1 123.5(5) . . ?
C21 C22 C17 119.2(5) . . ?
C17 C22 As1 116.9(4) . . ?
C17 O6 C16 118.3(6) . . ?
C28 C23 As1 122.2(5) . . ?
C24 C23 As1 119.3(5) . . ?
C24 C23 C28 118.5(6) . . ?
C22 C21 H21 119.6 . . ?
C22 C21 C20 120.8(7) . . ?
C20 C21 H21 119.6 . . ?
O1 C6 C1 114.7(6) . . ?
O1 C6 C5 126.2(6) . . ?
C1 C6 C5 119.0(7) . . ?
C22 C17 C18 119.6(6) . . ?
O6 C17 C22 115.0(5) . . ?
O6 C17 C18 125.3(7) . . ?
C6 C1 As1 122.8(5) . . ?
C6 C1 C2 118.6(6) . . ?
C2 C1 As1 118.5(5) . . ?
C6 C5 H5 120.7 . . ?
C4 C5 C6 118.6(7) . . ?
C4 C5 H5 120.7 . . ?
C17 C18 H18 120.5 . . ?
C19 C18 C17 119.1(7) . . ?
C19 C18 H18 120.5 . . ?
C1 C2 H2 119.1 . . ?
C3 C2 C1 121.8(7) . . ?
C3 C2 H2 119.1 . . ?
C21 C20 H20 120.0 . . ?
C19 C20 C21 120.0(7) . . ?
C19 C20 H20 120.0 . . ?
C23 C28 H28 120.1 . . ?
C23 C28 C27 119.9(8) . . ?
C27 C28 H28 120.1 . . ?
C10 O3 C11 114.1(9) . . ?
C23 C24 H24 119.6 . . ?
C23 C24 C25 120.9(8) . . ?
C25 C24 H24 119.6 . . ?
C18 C19 H19 119.5 . . ?
C20 C19 C18 121.0(7) . . ?
C20 C19 H19 119.5 . . ?
C5 C4 H4 118.0 . . ?
C3 C4 C5 123.9(8) . . ?
C3 C4 H4 118.0 . . ?
O1 C7 H7A 109.9 . . ?
O1 C7 H7B 109.9 . . ?
O1 C7 C8 109.0(7) . . ?
H7A C7 H7B 108.3 . . ?
C8 C7 H7A 109.9 . . ?
C8 C7 H7B 109.9 . . ?
C15 O5 C14A 121.5(11) . . ?
C15 O5 C14B 101.2(13) . . ?
C9 O2 C8 121.6(13) . . ?
C12B O4B C13B 135(3) . . ?
C24 C25 H25 119.5 . . ?
C26 C25 C24 121.0(9) . . ?
C26 C25 H25 119.5 . . ?
C2 C3 H3 121.0 . . ?
C4 C3 C2 118.1(8) . . ?
C4 C3 H3 121.0 . . ?
O6 C16 H16A 111.0 . . ?
O6 C16 H16B 111.0 . . ?
O6 C16 C15 104.0(7) . . ?
H16A C16 H16B 109.0 . . ?
C15 C16 H16A 111.0 . . ?
C15 C16 H16B 111.0 . . ?
C25 C26 H26 119.8 . . ?
C25 C26 C27 120.3(8) . . ?
C27 C26 H26 119.8 . . ?
C28 C27 H27 120.3 . . ?
C26 C27 C28 119.3(10) . . ?
C26 C27 H27 120.3 . . ?
C7 C8 H8A 109.3 . . ?
C7 C8 H8B 109.3 . . ?
O2 C8 C7 111.5(8) . . ?
O2 C8 H8A 109.3 . . ?
O2 C8 H8B 109.3 . . ?
H8A C8 H8B 108.0 . . ?
O5 C15 C16 111.2(10) . . ?
O5 C15 H15A 109.4 . . ?
O5 C15 H15B 109.4 . . ?
C16 C15 H15A 109.4 . . ?
C16 C15 H15B 109.4 . . ?
H15A C15 H15B 108.0 . . ?
O3 C11 H11A 110.9 . . ?
O3 C11 H11B 110.9 . . ?
O3 C11 H11C 107.9 . . ?
O3 C11 H11D 107.9 . . ?
O3 C11 C12B 104.2(13) . . ?
O3 C11 C12A 117.4(13) . . ?
H11A C11 H11B 108.9 . . ?
H11C C11 H11D 107.2 . . ?
C12B C11 H11A 110.9 . . ?
C12B C11 H11B 110.9 . . ?
C12A C11 H11C 107.9 . . ?
C12A C11 H11D 107.9 . . ?
O2 C9 H9A 106.1 . . ?
O2 C9 H9B 106.1 . . ?
O2 C9 C10 125(2) . . ?
H9A C9 H9B 106.3 . . ?
C10 C9 H9A 106.1 . . ?
C10 C9 H9B 106.1 . . ?
O3 C10 C9 111.1(12) . . ?
O3 C10 H10A 109.4 . . ?
O3 C10 H10B 109.4 . . ?
C9 C10 H10A 109.4 . . ?
C9 C10 H10B 109.4 . . ?
H10A C10 H10B 108.0 . . ?
O4B C12B C11 117.5(19) . . ?
O4B C12B H12A 107.9 . . ?
O4B C12B H12B 107.9 . . ?
C11 C12B H12A 107.9 . . ?
C11 C12B H12B 107.9 . . ?
H12A C12B H12B 107.2 . . ?
O4B C13B H13A 108.7 . . ?
O4B C13B H13B 108.7 . . ?
O4B C13B C14B 114(3) . . ?
H13A C13B H13B 107.6 . . ?
C14B C13B H13A 108.7 . . ?
C14B C13B H13B 108.7 . . ?
O5 C14A H14A 112.2 . . ?
O5 C14A H14B 112.2 . . ?
O5 C14A C13A 98(2) . . ?
H14A C14A H14B 109.8 . . ?
C13A C14A H14A 112.2 . . ?
C13A C14A H14B 112.2 . . ?
O5 C14B C13B 109(2) . . ?
O5 C14B H14C 109.9 . . ?
O5 C14B H14D 109.9 . . ?
C13B C14B H14C 109.9 . . ?
C13B C14B H14D 109.9 . . ?
H14C C14B H14D 108.3 . . ?
C14A C13A H13C 108.8 . . ?
C14A C13A H13D 108.8 . . ?
H13C C13A H13D 107.7 . . ?
O4A C13A C14A 114(3) . . ?
O4A C13A H13C 108.8 . . ?
O4A C13A H13D 108.8 . . ?
C12A O4A C13A 120(2) . . ?
C11 C12A H12C 104.5 . . ?
C11 C12A H12D 104.5 . . ?
O4A C12A C11 131(2) . . ?
O4A C12A H12C 104.5 . . ?
O4A C12A H12D 104.5 . . ?
H12C C12A H12D 105.7 . . ?

loop_
_geom_bond_atom_site_label_1
_geom_bond_atom_site_label_2
_geom_bond_distance
_geom_bond_site_symmetry_2
_geom_bond_publ_flag
Pt1 As1 2.4002(5) . ?
Pt1 As1 2.4002(5) 5_666 ?
Pt1 Cl1 2.3046(13) . ?
Pt1 Cl1 2.3046(13) 5_666 ?
As1 C22 1.932(5) . ?
As1 C23 1.930(6) . ?
As1 C1 1.940(6) . ?
O1 C6 1.353(9) . ?
O1 C7 1.464(8) . ?
C22 C21 1.364(8) . ?
C22 C17 1.395(8) . ?
O6 C17 1.365(7) . ?
O6 C16 1.444(8) . ?
C23 C28 1.376(9) . ?
C23 C24 1.355(9) . ?
C21 H21 0.9500 . ?
C21 C20 1.385(9) . ?
C6 C1 1.389(8) . ?
C6 C5 1.426(10) . ?
C17 C18 1.402(9) . ?
C1 C2 1.393(9) . ?
C5 H5 0.9500 . ?
C5 C4 1.356(11) . ?
C18 H18 0.9500 . ?
C18 C19 1.376(11) . ?
C2 H2 0.9500 . ?
C2 C3 1.384(9) . ?
C20 H20 0.9500 . ?
C20 C19 1.354(11) . ?
C28 H28 0.9500 . ?
C28 C27 1.387(10) . ?
O3 C11 1.377(11) . ?
O3 C10 1.361(14) . ?
C24 H24 0.9500 . ?
C24 C25 1.383(11) . ?
C19 H19 0.9500 . ?
C4 H4 0.9500 . ?
C4 C3 1.338(11) . ?
C7 H7A 0.9900 . ?
C7 H7B 0.9900 . ?
C7 C8 1.469(12) . ?
O5 C15 1.430(10) . ?
O5 C14A 1.478(16) . ?
O5 C14B 1.521(18) . ?
O2 C8 1.375(10) . ?
O2 C9 1.255(15) . ?
O4B C12B 1.21(3) . ?
O4B C13B 1.38(4) . ?
C25 H25 0.9500 . ?
C25 C26 1.303(13) . ?
C3 H3 0.9500 . ?
C16 H16A 0.9900 . ?
C16 H16B 0.9900 . ?
C16 C15 1.491(13) . ?
C26 H26 0.9500 . ?
C26 C27 1.384(15) . ?
C27 H27 0.9500 . ?
C8 H8A 0.9900 . ?
C8 H8B 0.9900 . ?
C15 H15A 0.9900 . ?
C15 H15B 0.9900 . ?
C11 H11A 0.9900 . ?
C11 H11B 0.9900 . ?
C11 H11C 0.9900 . ?
C11 H11D 0.9900 . ?
C11 C12B 1.427(16) . ?
C11 C12A 1.566(17) . ?
C9 H9A 0.9900 . ?
C9 H9B 0.9900 . ?
C9 C10 1.390(17) . ?
C10 H10A 0.9900 . ?
C10 H10B 0.9900 . ?
C12B H12A 0.9900 . ?
C12B H12B 0.9900 . ?
C13B H13A 0.9900 . ?
C13B H13B 0.9900 . ?
C13B C14B 1.54(2) . ?
C14A H14A 0.9900 . ?
C14A H14B 0.9900 . ?
C14A C13A 1.55(2) . ?
C14B H14C 0.9900 . ?
C14B H14D 0.9900 . ?
C13A H13C 0.9900 . ?
C13A H13D 0.9900 . ?
C13A O4A 1.44(4) . ?
O4A C12A 1.30(3) . ?
C12A H12C 0.9900 . ?
C12A H12D 0.9900 . ?

loop_
_geom_torsion_atom_site_label_1
_geom_torsion_atom_site_label_2
_geom_torsion_atom_site_label_3
_geom_torsion_atom_site_label_4
_geom_torsion
_geom_torsion_site_symmetry_1
_geom_torsion_site_symmetry_2
_geom_torsion_site_symmetry_3
_geom_torsion_site_symmetry_4
_geom_torsion_publ_flag
As1 C22 C21 C20 -179.1(5) . . . . ?
As1 C22 C17 O6 0.1(7) . . . . ?
As1 C22 C17 C18 178.0(5) . . . . ?
As1 C23 C28 C27 -178.4(7) . . . . ?
As1 C23 C24 C25 179.2(6) . . . . ?
As1 C1 C2 C3 179.0(5) . . . . ?
O1 C6 C1 As1 3.3(7) . . . . ?
O1 C6 C1 C2 -179.3(5) . . . . ?
O1 C6 C5 C4 178.7(6) . . . . ?
O1 C7 C8 O2 -66.0(9) . . . . ?
C22 C21 C20 C19 3.0(10) . . . . ?
C22 C17 C18 C19 0.0(10) . . . . ?
O6 C17 C18 C19 177.7(6) . . . . ?
O6 C16 C15 O5 168.8(7) . . . . ?
C23 C28 C27 C26 -0.7(14) . . . . ?
C23 C24 C25 C26 -1.1(13) . . . . ?
C21 C22 C17 O6 -173.5(5) . . . . ?
C21 C22 C17 C18 4.4(9) . . . . ?
C21 C20 C19 C18 1.6(12) . . . . ?
C6 O1 C7 C8 -146.8(6) . . . . ?
C6 C1 C2 C3 1.5(9) . . . . ?
C6 C5 C4 C3 -0.7(12) . . . . ?
C17 C22 C21 C20 -6.0(9) . . . . ?
C17 O6 C16 C15 165.3(7) . . . . ?
C17 C18 C19 C20 -3.1(12) . . . . ?
C1 C6 C5 C4 0.6(9) . . . . ?
C1 C2 C3 C4 -1.4(11) . . . . ?
C5 C6 C1 As1 -178.5(4) . . . . ?
C5 C6 C1 C2 -1.0(8) . . . . ?
C5 C4 C3 C2 1.0(12) . . . . ?
C28 C23 C24 C25 -1.2(11) . . . . ?
O3 C11 C12B O4B -83(3) . . . . ?
O3 C11 C12A O4A -52(3) . . . . ?
C24 C23 C28 C27 2.0(12) . . . . ?
C24 C25 C26 C27 2.5(15) . . . . ?
C7 O1 C6 C1 164.1(6) . . . . ?
C7 O1 C6 C5 -14.0(9) . . . . ?
O5 C14A C13A O4A -83(3) . . . . ?
O2 C9 C10 O3 109.0(17) . . . . ?
O4B C13B C14B O5 92(3) . . . . ?
C25 C26 C27 C28 -1.6(15) . . . . ?
C16 O6 C17 C22 -166.5(6) . . . . ?
C16 O6 C17 C18 15.7(9) . . . . ?
C8 O2 C9 C10 168.3(14) . . . . ?
C15 O5 C14A C13A 76(2) . . . . ?
C15 O5 C14B C13B -95(3) . . . . ?
C11 O3 C10 C9 -177.1(16) . . . . ?
C9 O2 C8 C7 161.5(10) . . . . ?
C10 O3 C11 C12B -152.8(15) . . . . ?
C10 O3 C11 C12A 176.6(17) . . . . ?
C12B O4B C13B C14B 167(3) . . . . ?
C13B O4B C12B C11 -144(3) . . . . ?
C14A O5 C15 C16 46.8(18) . . . . ?
C14A C13A O4A C12A -96(3) . . . . ?
C14B O5 C15 C16 109.2(16) . . . . ?
C13A O4A C12A C11 179(3) . . . . ?
